data_2213331
loop_
_publ_author_name
'Shang, Zhen-Hua'
'Zhang, Hui-Li'

_publ_section_title
;
 <i>N</i>-[2-(4-Bromophenoxy)ethyl]acetamide
;
_journal_coeditor_code HB2338
_journal_issue 5
_journal_name_full 'Acta Crystallographica Section E'
_journal_page_first o2282
_journal_page_last o2283
_journal_paper_doi 10.1107/S160053680701447X
_journal_volume 63
_journal_year 2007
_chemical_formula_iupac 'C10 H12 Br N O2'
_chemical_formula_moiety 'C10 H12 Br N O2'
_chemical_formula_sum 'C10 H12 Br N O2'
_chemical_formula_weight 258.12
_chemical_melting_point .486E-305
_chemical_name_systematic
;
N-[2-(4-Bromophenoxy)ethyl]acetamide
;
_space_group_IT_number 4
_symmetry_cell_setting monoclinic
_symmetry_space_group_name_Hall 'P 2yb'
_symmetry_space_group_name_H-M 'P 1 21 1'
_atom_sites_solution_hydrogens geom
_atom_sites_solution_primary direct
_atom_sites_solution_secondary difmap
_cell_angle_alpha 90.00
_cell_angle_beta 95.882(6)
_cell_angle_gamma 90.00
_cell_formula_units_Z 2
_cell_length_a 4.9957(16)
_cell_length_b 9.340(3)
_cell_length_c 11.700(4)
_cell_measurement_reflns_used 1107
_cell_measurement_temperature 294(2)
_cell_measurement_theta_max 21.61
_cell_measurement_theta_min 2.80
_cell_volume 543.0(3)
_computing_cell_refinement 'SAINT (Bruker, 1997)'
_computing_data_collection 'SMART (Bruker, 1997)'
_computing_data_reduction SAINT
_computing_molecular_graphics 'SHELXTL (Bruker, 1997)'
_computing_publication_material SHELXTL
_computing_structure_refinement 'SHELXL97 (Sheldrick, 1997)'
_computing_structure_solution 'SHELXS97 (Sheldrick, 1997)'
_diffrn_ambient_temperature 294(2)
_diffrn_measured_fraction_theta_full 0.997
_diffrn_measured_fraction_theta_max 0.997
_diffrn_measurement_device_type 'Bruker SMART CCD area-detector'
_diffrn_measurement_method \w
_diffrn_radiation_monochromator graphite
_diffrn_radiation_source 'fine-focus sealed tube'
_diffrn_radiation_type MoK\a
_diffrn_radiation_wavelength 0.71073
_diffrn_reflns_av_R_equivalents 0.0263
_diffrn_reflns_av_sigmaI/netI 0.0652
_diffrn_reflns_limit_h_max 6
_diffrn_reflns_limit_h_min -6
_diffrn_reflns_limit_k_max 11
_diffrn_reflns_limit_k_min -11
_diffrn_reflns_limit_l_max 14
_diffrn_reflns_limit_l_min -6
_diffrn_reflns_number 3109
_diffrn_reflns_theta_full 26.36
_diffrn_reflns_theta_max 26.36
_diffrn_reflns_theta_min 1.75
_diffrn_standards_decay_% 0
_diffrn_standards_interval_count 0
_diffrn_standards_interval_time 0
_diffrn_standards_number 0
_exptl_absorpt_coefficient_mu 3.759
_exptl_absorpt_correction_T_max 0.520
_exptl_absorpt_correction_T_min 0.419
_exptl_absorpt_correction_type multi-scan
_exptl_absorpt_process_details '(SADABS; Bruker, 1997)'
_exptl_crystal_colour colourless
_exptl_crystal_density_diffrn 1.579
_exptl_crystal_density_method 'not measured'
_exptl_crystal_description block
_exptl_crystal_F_000 260
_exptl_crystal_size_max 0.28
_exptl_crystal_size_mid 0.24
_exptl_crystal_size_min 0.20
_refine_diff_density_max 0.235
_refine_diff_density_min -0.388
_refine_ls_abs_structure_details 'Flack (1983), with 915 Friedel pairs'
_refine_ls_abs_structure_Flack 0.006(16)
_refine_ls_goodness_of_fit_ref 0.978
_refine_ls_hydrogen_treatment mixed
_refine_ls_matrix_type full
_refine_ls_number_parameters 131
_refine_ls_number_reflns 2099
_refine_ls_number_restraints 1
_refine_ls_restrained_S_all 0.977
_refine_ls_R_factor_all 0.0725
_refine_ls_R_factor_gt 0.0390
_refine_ls_shift/su_max 0.006
_refine_ls_shift/su_mean 0.001
_refine_ls_structure_factor_coef Fsqd
_refine_ls_weighting_details 'calc w = 1/[\s^2^(Fo^2^)+(0.0337P)^2^] where P=(Fo^2^+2Fc^2^)/3'
_refine_ls_weighting_scheme calc
_refine_ls_wR_factor_ref 0.0903
_reflns_number_gt 1445
_reflns_number_total 2099
_reflns_threshold_expression I>2\s(I)
_cod_data_source_file hb2338.cif
_cod_data_source_block I
_cod_original_sg_symbol_H-M 'P 21'
_cod_database_code 2213331
_cod_database_fobs_code 2213331

loop_
_symmetry_equiv_pos_as_xyz
'x, y, z'
'-x, y+1/2, -z'

loop_
_atom_site_type_symbol
_atom_site_label
_atom_site_fract_x
_atom_site_fract_y
_atom_site_fract_z
_atom_site_U_iso_or_equiv
_atom_site_adp_type
_atom_site_calc_flag
_atom_site_refinement_flags
_atom_site_occupancy
Br Br1 -0.12880(10) 0.00942(10) -0.24266(4) 0.0780(2) Uani d . 1
O O1 0.5292(7) 0.0523(3) 0.2175(3) 0.0578(9) Uani d . 1
O O2 0.6292(9) 0.3946(3) 0.4793(4) 0.0748(11) Uani d . 1
N N1 0.6194(8) 0.1570(4) 0.4501(3) 0.0481(10) Uani d . 1
H H1 0.555(10) 0.080(5) 0.470(4) 0.058 Uiso d . 1
C C1 0.3895(10) 0.0474(4) 0.1110(4) 0.0492(12) Uani d . 1
C C2 0.4419(10) 0.1354(6) 0.0201(4) 0.0582(13) Uani d . 1
H H2 0.5785 0.2033 0.0301 0.070 Uiso calc R 1
C C3 0.2908(11) 0.1220(6) -0.0852(4) 0.0623(14) Uani d . 1
H H3 0.3283 0.1793 -0.1466 0.075 Uiso calc R 1
C C4 0.0862(8) 0.0242(7) -0.0988(3) 0.0542(12) Uani d . 1
C C5 0.0337(12) -0.0621(6) -0.0102(5) 0.0675(15) Uani d . 1
H H5 -0.1041 -0.1293 -0.0207 0.081 Uiso calc R 1
C C6 0.1835(11) -0.0508(5) 0.0949(4) 0.0598(13) Uani d . 1
H H6 0.1454 -0.1096 0.1552 0.072 Uiso calc R 1
C C7 0.6996(10) 0.1735(5) 0.2446(4) 0.0530(12) Uani d . 1
H H7A 0.5967 0.2613 0.2338 0.064 Uiso calc R 1
H H7B 0.8431 0.1759 0.1947 0.064 Uiso calc R 1
C C8 0.8150(9) 0.1596(5) 0.3676(4) 0.0535(12) Uani d . 1
H H8A 0.9200 0.0722 0.3757 0.064 Uiso calc R 1
H H8B 0.9369 0.2390 0.3860 0.064 Uiso calc R 1
C C9 0.5438(10) 0.2766(6) 0.5011(5) 0.0466(12) Uani d . 1
C C10 0.3455(10) 0.2564(6) 0.5878(4) 0.0613(13) Uani d . 1
H H10A 0.4249 0.2869 0.6620 0.092 Uiso calc R 1
H H10B 0.2975 0.1570 0.5911 0.092 Uiso calc R 1
H H10C 0.1872 0.3122 0.5658 0.092 Uiso calc R 1

loop_
_atom_site_aniso_label
_atom_site_aniso_U_11
_atom_site_aniso_U_22
_atom_site_aniso_U_33
_atom_site_aniso_U_12
_atom_site_aniso_U_13
_atom_site_aniso_U_23
Br1 0.0797(3) 0.0975(4) 0.0552(3) 0.0161(4) -0.0011(2) -0.0103(4)
O1 0.079(2) 0.047(2) 0.0457(16) -0.0072(16) -0.0002(15) 0.0070(14)
O2 0.104(3) 0.0353(19) 0.092(3) -0.0019(19) 0.039(2) 0.0016(19)
N1 0.060(3) 0.040(2) 0.045(2) -0.005(2) 0.006(2) 0.002(2)
C1 0.057(3) 0.048(4) 0.044(2) 0.007(2) 0.009(2) -0.003(2)
C2 0.060(3) 0.068(3) 0.048(3) -0.010(3) 0.015(2) 0.003(3)
C3 0.071(4) 0.069(4) 0.051(3) 0.003(3) 0.021(3) 0.003(3)
C4 0.054(2) 0.064(3) 0.045(2) 0.014(3) 0.0085(18) -0.006(3)
C5 0.067(4) 0.066(3) 0.070(4) -0.008(3) 0.006(3) -0.007(3)
C6 0.073(3) 0.055(3) 0.052(3) -0.006(3) 0.008(3) 0.009(2)
C7 0.058(3) 0.050(3) 0.051(3) 0.001(2) 0.009(2) 0.000(2)
C8 0.061(3) 0.046(3) 0.053(3) 0.003(2) 0.004(2) -0.002(2)
C9 0.057(3) 0.038(3) 0.045(2) -0.001(3) 0.002(2) 0.001(2)
C10 0.078(4) 0.058(3) 0.049(3) -0.007(3) 0.012(3) -0.007(3)

loop_
_atom_type_symbol
_atom_type_description
_atom_type_scat_dispersion_real
_atom_type_scat_dispersion_imag
_atom_type_scat_source
C C 0.0033 0.0016 'International Tables Vol C Tables 4.2.6.8 and 6.1.1.4'
H H 0.0000 0.0000 'International Tables Vol C Tables 4.2.6.8 and 6.1.1.4'
N N 0.0061 0.0033 'International Tables Vol C Tables 4.2.6.8 and 6.1.1.4'
O O 0.0106 0.0060 'International Tables Vol C Tables 4.2.6.8 and 6.1.1.4'
Br Br -0.2901 2.4595 'International Tables Vol C Tables 4.2.6.8 and 6.1.1.4'

loop_
_geom_angle_atom_site_label_1
_geom_angle_atom_site_label_2
_geom_angle_atom_site_label_3
_geom_angle
C1 O1 C7 117.7(3)
C9 N1 C8 121.7(4)
C9 N1 H1 118(4)
C8 N1 H1 120(4)
O1 C1 C6 116.9(4)
O1 C1 C2 124.1(4)
C6 C1 C2 119.1(4)
C3 C2 C1 120.0(5)
C3 C2 H2 120.0
C1 C2 H2 120.0
C4 C3 C2 119.9(5)
C4 C3 H3 120.1
C2 C3 H3 120.1
C5 C4 C3 120.5(4)
C5 C4 Br1 119.6(4)
C3 C4 Br1 119.9(4)
C4 C5 C6 120.4(5)
C4 C5 H5 119.8
C6 C5 H5 119.8
C5 C6 C1 120.3(5)
C5 C6 H6 119.9
C1 C6 H6 119.9
O1 C7 C8 107.7(4)
O1 C7 H7A 110.2
C8 C7 H7A 110.2
O1 C7 H7B 110.2
C8 C7 H7B 110.2
H7A C7 H7B 108.5
N1 C8 C7 115.1(4)
N1 C8 H8A 108.5
C7 C8 H8A 108.5
N1 C8 H8B 108.5
C7 C8 H8B 108.5
H8A C8 H8B 107.5
O2 C9 N1 122.8(5)
O2 C9 C10 121.6(5)
N1 C9 C10 115.6(4)
C9 C10 H10A 109.5
C9 C10 H10B 109.5
H10A C10 H10B 109.5
C9 C10 H10C 109.5
H10A C10 H10C 109.5
H10B C10 H10C 109.5

loop_
_geom_bond_atom_site_label_1
_geom_bond_atom_site_label_2
_geom_bond_distance
Br1 C4 1.906(4)
O1 C1 1.366(6)
O1 C7 1.432(6)
O2 C9 1.218(6)
N1 C9 1.339(7)
N1 C8 1.442(6)
N1 H1 0.83(4)
C1 C6 1.377(6)
C1 C2 1.390(6)
C2 C3 1.383(7)
C2 H2 0.9300
C3 C4 1.368(7)
C3 H3 0.9300
C4 C5 1.360(8)
C5 C6 1.376(8)
C5 H5 0.9300
C6 H6 0.9300
C7 C8 1.500(6)
C7 H7A 0.9700
C7 H7B 0.9700
C8 H8A 0.9700
C8 H8B 0.9700
C9 C10 1.501(7)
C10 H10A 0.9600
C10 H10B 0.9600
C10 H10C 0.9600

loop_
_geom_hbond_atom_site_label_D
_geom_hbond_atom_site_label_H
_geom_hbond_atom_site_label_A
_geom_hbond_site_symmetry_A
_geom_hbond_distance_DH
_geom_hbond_distance_HA
_geom_hbond_distance_DA
_geom_hbond_angle_DHA
N1 H1 O2 2_646 0.83(4) 2.07(5) 2.905(5) 176(5)

loop_
_geom_torsion_atom_site_label_1
_geom_torsion_atom_site_label_2
_geom_torsion_atom_site_label_3
_geom_torsion_atom_site_label_4
_geom_torsion
C7 O1 C1 C6 -165.8(4)
C7 O1 C1 C2 13.7(6)
O1 C1 C2 C3 179.5(4)
C6 C1 C2 C3 -1.1(7)
C1 C2 C3 C4 1.5(8)
C2 C3 C4 C5 -1.4(8)
C2 C3 C4 Br1 178.2(4)
C3 C4 C5 C6 1.0(8)
Br1 C4 C5 C6 -178.7(4)
C4 C5 C6 C1 -0.6(8)
O1 C1 C6 C5 -179.9(5)
C2 C1 C6 C5 0.6(7)
C1 O1 C7 C8 176.1(4)
C9 N1 C8 C7 -92.6(6)
O1 C7 C8 N1 -60.7(5)
C8 N1 C9 O2 1.9(8)
C8 N1 C9 C10 -178.1(4)

loop_
_cod_related_entry_id
_cod_related_entry_database
_cod_related_entry_code
1 ChemSpider 21124738
